data_7719179
loop_
_publ_author_name
'Rahman, Salina'
'Ghosh, Kowsik'
'Ovchinnikov, Alexander'
'Nandakumar, Anirudh'
'Chan, Candace K.'
'Bobev, Svilen'

_publ_section_title
;
 On the structure of heptalithium distannide: Li<sub>7</sub>Sn<sub>2</sub>
 or Li<sub>7-<i>x</i></sub>Sn<sub>2</sub> (0.3 &lt; <i>x</i> &lt; 0.5).
;
_journal_issue 34
_journal_name_full 'Dalton transactions (Cambridge, England : 2003)'
_journal_page_first 12859
_journal_page_last 12867
_journal_paper_doi 10.1039/d5dt01022e
_journal_volume 54
_journal_year 2025
_chemical_formula_sum 'Li17 Sn4'
_chemical_formula_weight 592.74
_space_group_IT_number 216
_space_group_name_Hall 'F -4 2 3'
_space_group_name_H-M_alt 'F -4 3 m'
_symmetry_cell_setting cubic
_symmetry_space_group_name_H-M 'F -4 3 m'
_atom_sites_solution_primary direct
_atom_sites_solution_secondary difmap
_audit_creation_method SHELXL-97
_audit_update_record
;
2025-04-16 deposited with the CCDC.	2025-07-23 downloaded from the CCDC.
;
_cell_angle_alpha 90.00
_cell_angle_beta 90.00
_cell_angle_gamma 90.00
_cell_formula_units_Z 20
_cell_length_a 19.7179(12)
_cell_length_b 19.7179(12)
_cell_length_c 19.7179(12)
_cell_measurement_reflns_used 1080
_cell_measurement_temperature 200(2)
_cell_measurement_theta_max 30.14
_cell_measurement_theta_min 3.43
_cell_volume 7666.2(8)
_computing_cell_refinement 'Bruker SAINT'
_computing_data_collection 'Bruker APEX2'
_computing_data_reduction 'Bruker SAINT'
_computing_molecular_graphics 'Bruker SHELXTL'
_computing_publication_material 'Bruker SHELXTL'
_computing_structure_refinement 'SHELXL-97 (Sheldrick, 1997)'
_computing_structure_solution 'SHELXS-97 (Sheldrick, 1990)'
_diffrn_ambient_temperature 200(2)
_diffrn_measured_fraction_theta_full 1.000
_diffrn_measured_fraction_theta_max 1.000
_diffrn_measurement_device_type 'CCD area detector'
_diffrn_measurement_method 'phi and omega scans'
_diffrn_radiation_monochromator graphite
_diffrn_radiation_source 'fine-focus sealed tube'
_diffrn_radiation_type MoK\a
_diffrn_radiation_wavelength 0.71073
_diffrn_reflns_av_R_equivalents 0.0751
_diffrn_reflns_av_sigmaI/netI 0.0520
_diffrn_reflns_limit_h_max 19
_diffrn_reflns_limit_h_min -28
_diffrn_reflns_limit_k_max 21
_diffrn_reflns_limit_k_min -27
_diffrn_reflns_limit_l_max 26
_diffrn_reflns_limit_l_min -26
_diffrn_reflns_number 8339
_diffrn_reflns_theta_full 30.48
_diffrn_reflns_theta_max 30.48
_diffrn_reflns_theta_min 1.79
_exptl_absorpt_coefficient_mu 6.386
_exptl_absorpt_correction_T_max 0.5403
_exptl_absorpt_correction_T_min 0.4337
_exptl_absorpt_correction_type multi-scan
_exptl_absorpt_process_details SADABS
_exptl_crystal_colour silver
_exptl_crystal_density_diffrn 2.568
_exptl_crystal_density_method 'not measured'
_exptl_crystal_description irregular
_exptl_crystal_F_000 5020
_exptl_crystal_size_max 0.173
_exptl_crystal_size_mid 0.104
_exptl_crystal_size_min 0.074
_refine_diff_density_max 1.299
_refine_diff_density_min -1.080
_refine_diff_density_rms 0.169
_refine_ls_abs_structure_details 'Flack H D (1983), Acta Cryst. A39, 876-881'
_refine_ls_abs_structure_Flack 0.9(3)
_refine_ls_extinction_coef 0.000144(7)
_refine_ls_extinction_expression Fc^*^=kFc[1+0.001xFc^2^\l^3^/sin(2\q)]^-1/4^
_refine_ls_extinction_method SHELXL
_refine_ls_goodness_of_fit_ref 1.021
_refine_ls_matrix_type full
_refine_ls_number_parameters 59
_refine_ls_number_reflns 1206
_refine_ls_number_restraints 0
_refine_ls_restrained_S_all 1.021
_refine_ls_R_factor_all 0.0479
_refine_ls_R_factor_gt 0.0363
_refine_ls_shift/su_max 0.003
_refine_ls_shift/su_mean 0.000
_refine_ls_structure_factor_coef Fsqd
_refine_ls_weighting_details 'calc w=1/[\s^2^(Fo^2^)+(0.0189P)^2^+0.0000P] where P=(Fo^2^+2Fc^2^)/3'
_refine_ls_weighting_scheme calc
_refine_ls_wR_factor_gt 0.0585
_refine_ls_wR_factor_ref 0.0621
_reflns_number_gt 1027
_reflns_number_total 1206
_reflns_threshold_expression >2sigma(I)
_cod_data_source_file d5dt01022e2.cif
_cod_data_source_block final_CCDC2
_cod_depositor_comments
;
The following automatic conversions were performed:

data item '_symmetry_cell_setting' value 'Cubic' was changed to
'cubic' in accordance with the
/home/data/users/saulius/crontab/automatic-downloads/rss-feeds/RSC/lib/dictionaries/cif_core.dic
dictionary named 'cif_core.dic' version 2.4.2 last updated on
2011-04-26.

Automatic conversion script
Id: cif_fix_values 8170 2020-07-09 18:12:32Z antanas 

 Adding full bibliography for 7719177--7719189.cif.
;
_cod_original_sg_symbol_H-M F-43m
_cod_database_code 7719179

loop_
_symmetry_equiv_pos_as_xyz
'x, y, z'
'-x, -y, z'
'-x, y, -z'
'x, -y, -z'
'z, x, y'
'z, -x, -y'
'-z, -x, y'
'-z, x, -y'
'y, z, x'
'-y, z, -x'
'y, -z, -x'
'-y, -z, x'
'y, x, z'
'-y, -x, z'
'y, -x, -z'
'-y, x, -z'
'x, z, y'
'-x, z, -y'
'-x, -z, y'
'x, -z, -y'
'z, y, x'
'z, -y, -x'
'-z, y, -x'
'-z, -y, x'
'x, y+1/2, z+1/2'
'-x, -y+1/2, z+1/2'
'-x, y+1/2, -z+1/2'
'x, -y+1/2, -z+1/2'
'z, x+1/2, y+1/2'
'z, -x+1/2, -y+1/2'
'-z, -x+1/2, y+1/2'
'-z, x+1/2, -y+1/2'
'y, z+1/2, x+1/2'
'-y, z+1/2, -x+1/2'
'y, -z+1/2, -x+1/2'
'-y, -z+1/2, x+1/2'
'y, x+1/2, z+1/2'
'-y, -x+1/2, z+1/2'
'y, -x+1/2, -z+1/2'
'-y, x+1/2, -z+1/2'
'x, z+1/2, y+1/2'
'-x, z+1/2, -y+1/2'
'-x, -z+1/2, y+1/2'
'x, -z+1/2, -y+1/2'
'z, y+1/2, x+1/2'
'z, -y+1/2, -x+1/2'
'-z, y+1/2, -x+1/2'
'-z, -y+1/2, x+1/2'
'x+1/2, y, z+1/2'
'-x+1/2, -y, z+1/2'
'-x+1/2, y, -z+1/2'
'x+1/2, -y, -z+1/2'
'z+1/2, x, y+1/2'
'z+1/2, -x, -y+1/2'
'-z+1/2, -x, y+1/2'
'-z+1/2, x, -y+1/2'
'y+1/2, z, x+1/2'
'-y+1/2, z, -x+1/2'
'y+1/2, -z, -x+1/2'
'-y+1/2, -z, x+1/2'
'y+1/2, x, z+1/2'
'-y+1/2, -x, z+1/2'
'y+1/2, -x, -z+1/2'
'-y+1/2, x, -z+1/2'
'x+1/2, z, y+1/2'
'-x+1/2, z, -y+1/2'
'-x+1/2, -z, y+1/2'
'x+1/2, -z, -y+1/2'
'z+1/2, y, x+1/2'
'z+1/2, -y, -x+1/2'
'-z+1/2, y, -x+1/2'
'-z+1/2, -y, x+1/2'
'x+1/2, y+1/2, z'
'-x+1/2, -y+1/2, z'
'-x+1/2, y+1/2, -z'
'x+1/2, -y+1/2, -z'
'z+1/2, x+1/2, y'
'z+1/2, -x+1/2, -y'
'-z+1/2, -x+1/2, y'
'-z+1/2, x+1/2, -y'
'y+1/2, z+1/2, x'
'-y+1/2, z+1/2, -x'
'y+1/2, -z+1/2, -x'
'-y+1/2, -z+1/2, x'
'y+1/2, x+1/2, z'
'-y+1/2, -x+1/2, z'
'y+1/2, -x+1/2, -z'
'-y+1/2, x+1/2, -z'
'x+1/2, z+1/2, y'
'-x+1/2, z+1/2, -y'
'-x+1/2, -z+1/2, y'
'x+1/2, -z+1/2, -y'
'z+1/2, y+1/2, x'
'z+1/2, -y+1/2, -x'
'-z+1/2, y+1/2, -x'
'-z+1/2, -y+1/2, x'

loop_
_atom_site_label
_atom_site_type_symbol
_atom_site_fract_x
_atom_site_fract_y
_atom_site_fract_z
_atom_site_U_iso_or_equiv
_atom_site_adp_type
_atom_site_occupancy
_atom_site_symmetry_multiplicity
_atom_site_calc_flag
_atom_site_refinement_flags
_atom_site_disorder_assembly
_atom_site_disorder_group
Sn1 Sn 0.32072(5) 0.0000 0.0000 0.0101(3) Uani 1 4 d S . .
Sn2 Sn 0.56997(5) 0.2500 0.2500 0.0105(3) Uani 1 4 d S . .
Sn3 Sn 0.91664(4) 0.91664(4) 0.91664(4) 0.0099(3) Uani 1 6 d S . .
Sn4 Sn 0.15971(3) 0.15971(3) 0.15971(3) 0.0097(3) Uani 1 6 d S . .
Li1 Li 0.1628(6) 0.1628(6) 0.0049(10) 0.027(6) Uani 1 2 d S . .
Li2 Li 0.0904(7) 0.0904(7) 0.7612(9) 0.020(4) Uiso 1 2 d S . .
Li3 Li 0.1530(6) 0.1530(6) 0.5207(10) 0.033(5) Uani 1 2 d S . .
Li4 Li 0.0928(8) 0.0928(8) 0.2652(11) 0.040(7) Uani 1 2 d S . .
Li5 Li 0.0765(14) 0.2500 0.2500 0.011(6) Uiso 1 4 d S . .
Li6 Li 0.1711(15) 0.0000 0.0000 0.023(7) Uani 1 4 d S . .
Li7 Li 0.5564(11) 0.5564(11) 0.5564(11) 0.035(10) Uani 1 6 d S . .
Li8 Li 0.6859(10) 0.6859(10) 0.6859(10) 0.035(8) Uiso 1 6 d S . .
Li9 Li 0.4197(10) 0.4197(10) 0.4197(10) 0.023(7) Uani 1 6 d S . .
Li10 Li 0.8312(9) 0.8312(9) 0.8312(9) 0.019(7) Uiso 1 6 d S . .
Li11 Li 0.3008(9) 0.3008(9) 0.3008(9) 0.038(8) Uiso 1 6 d S . .
Li12 Li 0.0734(13) 0.0734(13) 0.0734(13) 0.043(11) Uani 1 6 d S . .
Li13 Li 0.0000 0.0000 0.0000 0.025 Uiso 1 24 d S . .

loop_
_atom_site_aniso_label
_atom_site_aniso_U_11
_atom_site_aniso_U_22
_atom_site_aniso_U_33
_atom_site_aniso_U_23
_atom_site_aniso_U_13
_atom_site_aniso_U_12
Sn1 0.0095(5) 0.0104(3) 0.0104(3) -0.0006(4) 0.000 0.000
Sn2 0.0097(5) 0.0109(3) 0.0109(3) 0.0011(4) 0.000 0.000
Sn3 0.0099(3) 0.0099(3) 0.0099(3) 0.0000(3) 0.0000(3) 0.0000(3)
Sn4 0.0097(3) 0.0097(3) 0.0097(3) 0.0005(2) 0.0005(2) 0.0005(2)
Li1 0.030(7) 0.030(7) 0.023(10) 0.007(7) 0.007(7) -0.004(9)
Li3 0.025(7) 0.025(7) 0.050(14) -0.009(6) -0.009(6) -0.018(8)
Li4 0.040(10) 0.040(10) 0.040(14) 0.003(6) 0.003(6) -0.023(11)
Li6 0.034(15) 0.018(8) 0.018(8) -0.007(11) 0.000 0.000
Li7 0.035(10) 0.035(10) 0.035(10) 0.029(12) 0.029(12) 0.029(12)
Li9 0.023(7) 0.023(7) 0.023(7) -0.005(7) -0.005(7) -0.005(7)
Li12 0.043(11) 0.043(11) 0.043(11) 0.012(11) 0.012(11) 0.012(11)

loop_
_atom_type_symbol
_atom_type_description
_atom_type_scat_dispersion_real
_atom_type_scat_dispersion_imag
_atom_type_scat_source
Li Li -0.0003 0.0001 'International Tables Vol C Tables 4.2.6.8 and 6.1.1.4'
Sn Sn -0.6537 1.4246 'International Tables Vol C Tables 4.2.6.8 and 6.1.1.4'

loop_
_geom_angle_atom_site_label_1
_geom_angle_atom_site_label_2
_geom_angle_atom_site_label_3
_geom_angle
_geom_angle_site_symmetry_1
_geom_angle_site_symmetry_3
_geom_angle_publ_flag
Li4 Sn1 Li4 134.2(9) 6 5 ?
Li4 Sn1 Li7 109.1(4) 6 27_645 ?
Li4 Sn1 Li7 109.1(4) 5 27_645 ?
Li4 Sn1 Li7 109.1(4) 6 26_654 ?
Li4 Sn1 Li7 109.1(4) 5 26_654 ?
Li7 Sn1 Li7 66.0(15) 27_645 26_654 ?
Li4 Sn1 Li6 67.1(4) 6 . ?
Li4 Sn1 Li6 67.1(4) 5 . ?
Li7 Sn1 Li6 147.0(8) 27_645 . ?
Li7 Sn1 Li6 147.0(8) 26_654 . ?
Li4 Sn1 Li9 161.8(9) 6 28 ?
Li4 Sn1 Li9 64.0(7) 5 28 ?
Li7 Sn1 Li9 56.6(6) 27_645 28 ?
Li7 Sn1 Li9 56.6(6) 26_654 28 ?
Li6 Sn1 Li9 131.1(7) . 28 ?
Li4 Sn1 Li9 64.0(7) 6 25_544 ?
Li4 Sn1 Li9 161.8(9) 5 25_544 ?
Li7 Sn1 Li9 56.6(6) 27_645 25_544 ?
Li7 Sn1 Li9 56.6(6) 26_654 25_544 ?
Li6 Sn1 Li9 131.1(7) . 25_544 ?
Li9 Sn1 Li9 97.8(13) 28 25_544 ?
Li4 Sn1 Li2 77.9(3) 6 8_655 ?
Li4 Sn1 Li2 77.9(3) 5 8_655 ?
Li7 Sn1 Li2 89.7(9) 27_645 8_655 ?
Li7 Sn1 Li2 155.7(9) 26_654 8_655 ?
Li6 Sn1 Li2 57.3(4) . 8_655 ?
Li9 Sn1 Li2 110.8(3) 28 8_655 ?
Li9 Sn1 Li2 110.8(3) 25_544 8_655 ?
Li4 Sn1 Li2 77.9(3) 6 7_655 ?
Li4 Sn1 Li2 77.9(3) 5 7_655 ?
Li7 Sn1 Li2 155.7(9) 27_645 7_655 ?
Li7 Sn1 Li2 89.7(9) 26_654 7_655 ?
Li6 Sn1 Li2 57.3(4) . 7_655 ?
Li9 Sn1 Li2 110.8(3) 28 7_655 ?
Li9 Sn1 Li2 110.8(3) 25_544 7_655 ?
Li2 Sn1 Li2 114.6(7) 8_655 7_655 ?
Li4 Sn1 Li3 128.0(3) 6 84 ?
Li4 Sn1 Li3 61.0(4) 5 84 ?
Li7 Sn1 Li3 106.6(6) 27_645 84 ?
Li7 Sn1 Li3 55.4(6) 26_654 84 ?
Li6 Sn1 Li3 99.7(2) . 84 ?
Li9 Sn1 Li3 55.9(3) 28 84 ?
Li9 Sn1 Li3 109.9(5) 25_544 84 ?
Li2 Sn1 Li3 138.7(4) 8_655 84 ?
Li2 Sn1 Li3 55.3(3) 7_655 84 ?
Li4 Sn1 Li3 128.0(3) 6 51 ?
Li4 Sn1 Li3 61.0(4) 5 51 ?
Li7 Sn1 Li3 55.4(6) 27_645 51 ?
Li7 Sn1 Li3 106.6(6) 26_654 51 ?
Li6 Sn1 Li3 99.7(2) . 51 ?
Li9 Sn1 Li3 55.9(3) 28 51 ?
Li9 Sn1 Li3 109.9(5) 25_544 51 ?
Li2 Sn1 Li3 55.3(3) 8_655 51 ?
Li2 Sn1 Li3 138.7(4) 7_655 51 ?
Li3 Sn1 Li3 103.3(7) 84 51 ?
Li4 Sn1 Li3 61.0(4) 6 82_545 ?
Li4 Sn1 Li3 128.0(3) 5 82_545 ?
Li7 Sn1 Li3 55.4(6) 27_645 82_545 ?
Li7 Sn1 Li3 106.6(6) 26_654 82_545 ?
Li6 Sn1 Li3 99.7(2) . 82_545 ?
Li9 Sn1 Li3 109.9(5) 28 82_545 ?
Li9 Sn1 Li3 55.9(3) 25_544 82_545 ?
Li2 Sn1 Li3 55.3(3) 8_655 82_545 ?
Li2 Sn1 Li3 138.7(4) 7_655 82_545 ?
Li3 Sn1 Li3 160.7(5) 84 82_545 ?
Li3 Sn1 Li3 73.3(8) 51 82_545 ?
Li1 Sn2 Li1 117.5(7) 56 79 ?
Li1 Sn2 Li5 58.7(4) 56 74 ?
Li1 Sn2 Li5 58.7(4) 79 74 ?
Li1 Sn2 Li3 79.9(2) 56 5 ?
Li1 Sn2 Li3 79.9(2) 79 5 ?
Li5 Sn2 Li3 70.3(4) 74 5 ?
Li1 Sn2 Li3 79.9(2) 56 30 ?
Li1 Sn2 Li3 79.9(2) 79 30 ?
Li5 Sn2 Li3 70.3(4) 74 30 ?
Li3 Sn2 Li3 140.5(9) 5 30 ?
Li1 Sn2 Li8 114.1(4) 56 4_566 ?
Li1 Sn2 Li8 114.1(4) 79 4_566 ?
Li5 Sn2 Li8 142.0(7) 74 4_566 ?
Li3 Sn2 Li8 147.7(8) 5 4_566 ?
Li3 Sn2 Li8 71.8(8) 30 4_566 ?
Li1 Sn2 Li8 114.1(4) 56 25_544 ?
Li1 Sn2 Li8 114.1(4) 79 25_544 ?
Li5 Sn2 Li8 142.0(7) 74 25_544 ?
Li3 Sn2 Li8 71.8(8) 5 25_544 ?
Li3 Sn2 Li8 147.7(8) 30 25_544 ?
Li8 Sn2 Li8 76.0(14) 4_566 25_544 ?
Li1 Sn2 Li10 170.5(7) 56 75_646 ?
Li1 Sn2 Li10 72.0(6) 79 75_646 ?
Li5 Sn2 Li10 130.7(6) 74 75_646 ?
Li3 Sn2 Li10 102.7(3) 5 75_646 ?
Li3 Sn2 Li10 102.7(3) 30 75_646 ?
Li8 Sn2 Li10 59.0(5) 4_566 75_646 ?
Li8 Sn2 Li10 59.0(5) 25_544 75_646 ?
Li1 Sn2 Li10 72.0(6) 56 50_664 ?
Li1 Sn2 Li10 170.5(7) 79 50_664 ?
Li5 Sn2 Li10 130.7(6) 74 50_664 ?
Li3 Sn2 Li10 102.7(3) 5 50_664 ?
Li3 Sn2 Li10 102.7(3) 30 50_664 ?
Li8 Sn2 Li10 59.0(5) 4_566 50_664 ?
Li8 Sn2 Li10 59.0(5) 25_544 50_664 ?
Li10 Sn2 Li10 98.5(11) 75_646 50_664 ?
Li1 Sn2 Li2 54.9(4) 56 59_565 ?
Li1 Sn2 Li2 134.9(3) 79 59_565 ?
Li5 Sn2 Li2 97.3(3) 74 59_565 ?
Li3 Sn2 Li2 130.9(3) 5 59_565 ?
Li3 Sn2 Li2 55.3(3) 30 59_565 ?
Li8 Sn2 Li2 60.0(5) 4_566 59_565 ?
Li8 Sn2 Li2 107.5(5) 25_544 59_565 ?
Li10 Sn2 Li2 119.0(4) 75_646 59_565 ?
Li10 Sn2 Li2 49.5(4) 50_664 59_565 ?
Li1 Sn2 Li2 134.9(3) 56 76_556 ?
Li1 Sn2 Li2 54.9(4) 79 76_556 ?
Li5 Sn2 Li2 97.3(3) 74 76_556 ?
Li3 Sn2 Li2 130.9(3) 5 76_556 ?
Li3 Sn2 Li2 55.3(3) 30 76_556 ?
Li8 Sn2 Li2 60.0(5) 4_566 76_556 ?
Li8 Sn2 Li2 107.5(5) 25_544 76_556 ?
Li10 Sn2 Li2 49.5(4) 75_646 76_556 ?
Li10 Sn2 Li2 119.0(4) 50_664 76_556 ?
Li2 Sn2 Li2 97.0(6) 59_565 76_556 ?
Li1 Sn2 Li2 134.9(3) 56 81_545 ?
Li1 Sn2 Li2 54.9(4) 79 81_545 ?
Li5 Sn2 Li2 97.3(3) 74 81_545 ?
Li3 Sn2 Li2 55.3(3) 5 81_545 ?
Li3 Sn2 Li2 130.9(3) 30 81_545 ?
Li8 Sn2 Li2 107.5(5) 4_566 81_545 ?
Li8 Sn2 Li2 60.0(5) 25_544 81_545 ?
Li10 Sn2 Li2 49.5(4) 75_646 81_545 ?
Li10 Sn2 Li2 119.0(4) 50_664 81_545 ?
Li2 Sn2 Li2 165.5(6) 59_565 81_545 ?
Li2 Sn2 Li2 81.1(6) 76_556 81_545 ?
Li1 Sn3 Li1 112.2(3) 10_666 6_666 ?
Li1 Sn3 Li1 112.2(4) 10_666 2_666 ?
Li1 Sn3 Li1 112.2(3) 6_666 2_666 ?
Li1 Sn3 Li13 106.6(4) 10_666 1_666 ?
Li1 Sn3 Li13 106.6(4) 6_666 1_666 ?
Li1 Sn3 Li13 106.6(4) 2_666 1_666 ?
Li1 Sn3 Li6 68.5(3) 10_666 10_666 ?
Li1 Sn3 Li6 68.5(3) 6_666 10_666 ?
Li1 Sn3 Li6 178.5(7) 2_666 10_666 ?
Li13 Sn3 Li6 71.9(5) 1_666 10_666 ?
Li1 Sn3 Li6 178.5(7) 10_666 6_666 ?
Li1 Sn3 Li6 68.5(3) 6_666 6_666 ?
Li1 Sn3 Li6 68.5(3) 2_666 6_666 ?
Li13 Sn3 Li6 71.9(5) 1_666 6_666 ?
Li6 Sn3 Li6 110.8(5) 10_666 6_666 ?
Li1 Sn3 Li6 68.5(3) 10_666 2_666 ?
Li1 Sn3 Li6 178.5(7) 6_666 2_666 ?
Li1 Sn3 Li6 68.5(3) 2_666 2_666 ?
Li13 Sn3 Li6 71.9(5) 1_666 2_666 ?
Li6 Sn3 Li6 110.8(5) 10_666 2_666 ?
Li6 Sn3 Li6 110.8(5) 6_666 2_666 ?
Li1 Sn3 Li10 73.4(4) 10_666 . ?
Li1 Sn3 Li10 73.4(4) 6_666 . ?
Li1 Sn3 Li10 73.4(4) 2_666 . ?
Li13 Sn3 Li10 180.0(3) 1_666 . ?
Li6 Sn3 Li10 108.1(5) 10_666 . ?
Li6 Sn3 Li10 108.1(5) 6_666 . ?
Li6 Sn3 Li10 108.1(5) 2_666 . ?
Li1 Sn3 Li2 124.5(5) 10_666 10_656 ?
Li1 Sn3 Li2 56.5(2) 6_666 10_656 ?
Li1 Sn3 Li2 56.5(2) 2_666 10_656 ?
Li13 Sn3 Li2 128.9(4) 1_666 10_656 ?
Li6 Sn3 Li2 124.4(3) 10_666 10_656 ?
Li6 Sn3 Li2 57.0(6) 6_666 10_656 ?
Li6 Sn3 Li2 124.4(3) 2_666 10_656 ?
Li10 Sn3 Li2 51.1(4) . 10_656 ?
Li1 Sn3 Li2 56.5(2) 10_666 6_566 ?
Li1 Sn3 Li2 124.5(5) 6_666 6_566 ?
Li1 Sn3 Li2 56.5(2) 2_666 6_566 ?
Li13 Sn3 Li2 128.9(4) 1_666 6_566 ?
Li6 Sn3 Li2 124.4(3) 10_666 6_566 ?
Li6 Sn3 Li2 124.4(3) 6_666 6_566 ?
Li6 Sn3 Li2 57.0(6) 2_666 6_566 ?
Li10 Sn3 Li2 51.1(4) . 6_566 ?
Li2 Sn3 Li2 84.7(6) 10_656 6_566 ?
Li1 Sn3 Li2 56.5(2) 10_666 2_665 ?
Li1 Sn3 Li2 56.5(2) 6_666 2_665 ?
Li1 Sn3 Li2 124.5(5) 2_666 2_665 ?
Li13 Sn3 Li2 128.9(4) 1_666 2_665 ?
Li6 Sn3 Li2 57.0(6) 10_666 2_665 ?
Li6 Sn3 Li2 124.4(3) 6_666 2_665 ?
Li6 Sn3 Li2 124.4(3) 2_666 2_665 ?
Li10 Sn3 Li2 51.1(4) . 2_665 ?
Li2 Sn3 Li2 84.7(6) 10_656 2_665 ?
Li2 Sn3 Li2 84.7(6) 6_566 2_665 ?
Li1 Sn3 Li12 123.4(2) 10_666 2_666 ?
Li1 Sn3 Li12 123.4(2) 6_666 2_666 ?
Li1 Sn3 Li12 57.0(9) 2_666 2_666 ?
Li13 Sn3 Li12 49.6(7) 1_666 2_666 ?
Li6 Sn3 Li12 121.5(9) 10_666 2_666 ?
Li6 Sn3 Li12 55.7(3) 6_666 2_666 ?
Li6 Sn3 Li12 55.7(3) 2_666 2_666 ?
Li10 Sn3 Li12 130.4(7) . 2_666 ?
Li2 Sn3 Li12 96.4(5) 10_656 2_666 ?
Li2 Sn3 Li12 96.4(5) 6_566 2_666 ?
Li2 Sn3 Li12 178.5(9) 2_665 2_666 ?
Li4 Sn4 Li4 118.70(17) 9 5 ?
Li4 Sn4 Li4 118.70(18) 9 . ?
Li4 Sn4 Li4 118.70(17) 5 . ?
Li4 Sn4 Li12 83.4(4) 9 . ?
Li4 Sn4 Li12 83.4(4) 5 . ?
Li4 Sn4 Li12 83.4(4) . . ?
Li4 Sn4 Li11 111.6(4) 9 28 ?
Li4 Sn4 Li11 63.5(7) 5 28 ?
Li4 Sn4 Li11 111.6(4) . 28 ?
Li12 Sn4 Li11 146.9(6) . 28 ?
Li4 Sn4 Li11 63.5(7) 9 51 ?
Li4 Sn4 Li11 111.6(4) 5 51 ?
Li4 Sn4 Li11 111.6(4) . 51 ?
Li12 Sn4 Li11 146.9(6) . 51 ?
Li11 Sn4 Li11 56.5(9) 28 51 ?
Li4 Sn4 Li11 111.6(4) 9 74 ?
Li4 Sn4 Li11 111.6(4) 5 74 ?
Li4 Sn4 Li11 63.5(7) . 74 ?
Li12 Sn4 Li11 146.9(6) . 74 ?
Li11 Sn4 Li11 56.5(9) 28 74 ?
Li11 Sn4 Li11 56.5(9) 51 74 ?
Li4 Sn4 Li5 65.2(3) 9 . ?
Li4 Sn4 Li5 164.9(5) 5 . ?
Li4 Sn4 Li5 65.2(3) . . ?
Li12 Sn4 Li5 111.7(4) . . ?
Li11 Sn4 Li5 101.5(7) 28 . ?
Li11 Sn4 Li5 55.7(4) 51 . ?
Li11 Sn4 Li5 55.7(4) 74 . ?
Li4 Sn4 Li5 65.2(3) 9 9 ?
Li4 Sn4 Li5 65.2(3) 5 9 ?
Li4 Sn4 Li5 165.0(5) . 9 ?
Li12 Sn4 Li5 111.7(4) . 9 ?
Li11 Sn4 Li5 55.7(4) 28 9 ?
Li11 Sn4 Li5 55.7(4) 51 9 ?
Li11 Sn4 Li5 101.5(7) 74 9 ?
Li5 Sn4 Li5 107.2(5) . 9 ?
Li4 Sn4 Li5 164.9(5) 9 5 ?
Li4 Sn4 Li5 65.2(3) 5 5 ?
Li4 Sn4 Li5 65.2(3) . 5 ?
Li12 Sn4 Li5 111.7(4) . 5 ?
Li11 Sn4 Li5 55.7(4) 28 5 ?
Li11 Sn4 Li5 101.5(7) 51 5 ?
Li11 Sn4 Li5 55.7(4) 74 5 ?
Li5 Sn4 Li5 107.2(5) . 5 ?
Li5 Sn4 Li5 107.2(5) 9 5 ?
Li4 Sn4 Li1 61.5(3) 9 . ?
Li4 Sn4 Li1 61.5(3) 5 . ?
Li4 Sn4 Li1 139.8(5) . . ?
Li12 Sn4 Li1 56.4(3) . . ?
Li11 Sn4 Li1 103.7(5) 28 . ?
Li11 Sn4 Li1 103.7(5) 51 . ?
Li11 Sn4 Li1 156.7(7) 74 . ?
Li5 Sn4 Li1 126.25(19) . . ?
Li5 Sn4 Li1 55.3(5) 9 . ?
Li5 Sn4 Li1 126.25(19) 5 . ?
Li4 Sn4 Li1 61.5(3) 9 5 ?
Li4 Sn4 Li1 139.8(5) 5 5 ?
Li4 Sn4 Li1 61.5(3) . 5 ?
Li12 Sn4 Li1 56.4(3) . 5 ?
Li11 Sn4 Li1 156.7(7) 28 5 ?
Li11 Sn4 Li1 103.7(5) 51 5 ?
Li11 Sn4 Li1 103.7(5) 74 5 ?
Li5 Sn4 Li1 55.3(5) . 5 ?
Li5 Sn4 Li1 126.25(19) 9 5 ?
Li5 Sn4 Li1 126.25(19) 5 5 ?
Li1 Sn4 Li1 92.3(4) . 5 ?
Li2 Li1 Li2 95.5(10) 11_565 8_655 ?
Li2 Li1 Li5 108.8(8) 11_565 9 ?
Li2 Li1 Li5 108.8(8) 8_655 9 ?
Li2 Li1 Sn3 66.3(5) 11_565 2_664 ?
Li2 Li1 Sn3 66.3(5) 8_655 2_664 ?
Li5 Li1 Sn3 172.0(10) 9 2_664 ?
Li2 Li1 Sn2 68.7(6) 11_565 58 ?
Li2 Li1 Sn2 68.7(6) 8_655 58 ?
Li5 Li1 Sn2 61.4(7) 9 58 ?
Sn3 Li1 Sn2 110.6(7) 2_664 58 ?
Li2 Li1 Li12 109.6(9) 11_565 . ?
Li2 Li1 Li12 109.6(9) 8_655 . ?
Li5 Li1 Li12 121.4(11) 9 . ?
Sn3 Li1 Li12 66.6(9) 2_664 . ?
Sn2 Li1 Li12 177.2(10) 58 . ?
Li2 Li1 Li4 78.0(5) 11_565 9 ?
Li2 Li1 Li4 168.4(10) 8_655 9 ?
Li5 Li1 Li4 65.1(5) 9 9 ?
Sn3 Li1 Li4 118.4(5) 2_664 9 ?
Sn2 Li1 Li4 99.9(5) 58 9 ?
Li12 Li1 Li4 81.8(7) . 9 ?
Li2 Li1 Li4 168.4(10) 11_565 5 ?
Li2 Li1 Li4 78.0(5) 8_655 5 ?
Li5 Li1 Li4 65.1(5) 9 5 ?
Sn3 Li1 Li4 118.4(5) 2_664 5 ?
Sn2 Li1 Li4 99.9(5) 58 5 ?
Li12 Li1 Li4 81.8(7) . 5 ?
Li4 Li1 Li4 106.6(12) 9 5 ?
Li2 Li1 Sn4 132.2(5) 11_565 . ?
Li2 Li1 Sn4 132.2(5) 8_655 . ?
Li5 Li1 Sn4 61.5(6) 9 . ?
Sn3 Li1 Sn4 126.5(6) 2_664 . ?
Sn2 Li1 Sn4 122.9(6) 58 . ?
Li12 Li1 Sn4 59.9(8) . . ?
Li4 Li1 Sn4 55.0(6) 9 . ?
Li4 Li1 Sn4 55.0(6) 5 . ?
Li2 Li1 Li6 56.1(6) 11_565 5 ?
Li2 Li1 Li6 122.7(7) 8_655 5 ?
Li5 Li1 Li6 126.5(6) 9 5 ?
Sn3 Li1 Li6 56.9(4) 2_664 5 ?
Sn2 Li1 Li6 123.9(6) 58 5 ?
Li12 Li1 Li6 54.9(6) . 5 ?
Li4 Li1 Li6 61.6(6) 9 5 ?
Li4 Li1 Li6 135.5(8) 5 5 ?
Sn4 Li1 Li6 90.6(4) . 5 ?
Li2 Li1 Li6 122.7(7) 11_565 . ?
Li2 Li1 Li6 56.1(6) 8_655 . ?
Li5 Li1 Li6 126.5(6) 9 . ?
Sn3 Li1 Li6 56.9(4) 2_664 . ?
Sn2 Li1 Li6 123.9(6) 58 . ?
Li12 Li1 Li6 54.9(6) . . ?
Li4 Li1 Li6 135.5(8) 9 . ?
Li4 Li1 Li6 61.6(6) 5 . ?
Sn4 Li1 Li6 90.6(4) . . ?
Li6 Li1 Li6 95.7(11) 5 . ?
Li2 Li1 Li10 47.8(5) 11_565 2_664 ?
Li2 Li1 Li10 47.8(5) 8_655 2_664 ?
Li5 Li1 Li10 117.4(8) 9 2_664 ?
Sn3 Li1 Li10 54.7(6) 2_664 2_664 ?
Sn2 Li1 Li10 55.9(5) 58 2_664 ?
Li12 Li1 Li10 121.3(10) . 2_664 ?
Li4 Li1 Li10 124.8(6) 9 2_664 ?
Li4 Li1 Li10 124.8(6) 5 2_664 ?
Sn4 Li1 Li10 178.8(7) . 2_664 ?
Li6 Li1 Li10 90.2(5) 5 2_664 ?
Li6 Li1 Li10 90.2(5) . 2_664 ?
Li10 Li2 Li1 79.1(6) 2_665 11_556 ?
Li10 Li2 Li1 79.1(6) 2_665 8_556 ?
Li1 Li2 Li1 113.6(10) 11_556 8_556 ?
Li10 Li2 Li3 115.6(8) 2_665 33_545 ?
Li1 Li2 Li3 81.6(5) 11_556 33_545 ?
Li1 Li2 Li3 161.4(7) 8_556 33_545 ?
Li10 Li2 Li3 115.6(8) 2_665 53_455 ?
Li1 Li2 Li3 161.4(7) 11_556 53_455 ?
Li1 Li2 Li3 81.6(5) 8_556 53_455 ?
Li3 Li2 Li3 81.6(10) 33_545 53_455 ?
Li10 Li2 Li6 119.9(12) 2_665 10_556 ?
Li1 Li2 Li6 69.4(7) 11_556 10_556 ?
Li1 Li2 Li6 69.4(7) 8_556 10_556 ?
Li3 Li2 Li6 108.9(7) 33_545 10_556 ?
Li3 Li2 Li6 108.9(7) 53_455 10_556 ?
Li10 Li2 Sn1 179.5(12) 2_665 10_556 ?
Li1 Li2 Sn1 101.2(6) 11_556 10_556 ?
Li1 Li2 Sn1 101.2(6) 8_556 10_556 ?
Li3 Li2 Sn1 64.1(4) 33_545 10_556 ?
Li3 Li2 Sn1 64.1(4) 53_455 10_556 ?
Li6 Li2 Sn1 60.6(7) 10_556 10_556 ?
Li10 Li2 Li8 61.3(10) 2_665 73_445 ?
Li1 Li2 Li8 111.1(7) 11_556 73_445 ?
Li1 Li2 Li8 111.1(7) 8_556 73_445 ?
Li3 Li2 Li8 70.3(7) 33_545 73_445 ?
Li3 Li2 Li8 70.3(7) 53_455 73_445 ?
Li6 Li2 Li8 178.8(11) 10_556 73_445 ?
Sn1 Li2 Li8 118.2(8) 10_556 73_445 ?
Li10 Li2 Sn3 61.4(8) 2_665 2_665 ?
Li1 Li2 Sn3 57.2(5) 11_556 2_665 ?
Li1 Li2 Sn3 57.2(5) 8_556 2_665 ?
Li3 Li2 Sn3 138.8(5) 33_545 2_665 ?
Li3 Li2 Sn3 138.8(5) 53_455 2_665 ?
Li6 Li2 Sn3 58.4(7) 10_556 2_665 ?
Sn1 Li2 Sn3 119.0(7) 10_556 2_665 ?
Li8 Li2 Sn3 122.8(9) 73_445 2_665 ?
Li10 Li2 Sn2 61.4(4) 2_665 29_545 ?
Li1 Li2 Sn2 56.4(4) 11_556 29_545 ?
Li1 Li2 Sn2 140.1(7) 8_556 29_545 ?
Li3 Li2 Sn2 56.8(4) 33_545 29_545 ?
Li3 Li2 Sn2 118.9(8) 53_455 29_545 ?
Li6 Li2 Sn2 124.9(4) 10_556 29_545 ?
Sn1 Li2 Sn2 118.4(3) 10_556 29_545 ?
Li8 Li2 Sn2 55.5(4) 73_445 29_545 ?
Sn3 Li2 Sn2 96.2(4) 2_665 29_545 ?
Li10 Li2 Sn2 61.4(4) 2_665 49_455 ?
Li1 Li2 Sn2 140.1(7) 11_556 49_455 ?
Li1 Li2 Sn2 56.4(4) 8_556 49_455 ?
Li3 Li2 Sn2 118.9(8) 33_545 49_455 ?
Li3 Li2 Sn2 56.8(4) 53_455 49_455 ?
Li6 Li2 Sn2 124.9(4) 10_556 49_455 ?
Sn1 Li2 Sn2 118.4(3) 10_556 49_455 ?
Li8 Li2 Sn2 55.5(4) 73_445 49_455 ?
Sn3 Li2 Sn2 96.2(4) 2_665 49_455 ?
Sn2 Li2 Sn2 104.2(6) 29_545 49_455 ?
Li7 Li3 Li2 95.4(7) 73_445 33_545 ?
Li7 Li3 Li2 95.4(7) 73_445 53_455 ?
Li2 Li3 Li2 115.2(11) 33_545 53_455 ?
Li7 Li3 Li9 59.1(10) 73_445 74 ?
Li2 Li3 Li9 120.1(5) 33_545 74 ?
Li2 Li3 Li9 120.1(5) 53_455 74 ?
Li7 Li3 Sn2 145.6(10) 73_445 9 ?
Li2 Li3 Sn2 67.9(4) 33_545 9 ?
Li2 Li3 Sn2 67.9(4) 53_455 9 ?
Li9 Li3 Sn2 155.3(12) 74 9 ?
Li7 Li3 Li4 106.6(8) 73_445 35 ?
Li2 Li3 Li4 77.5(5) 33_545 35 ?
Li2 Li3 Li4 153.7(10) 53_455 35 ?
Li9 Li3 Li4 63.2(7) 74 35 ?
Sn2 Li3 Li4 99.1(6) 9 35 ?
Li7 Li3 Li4 106.6(8) 73_445 56 ?
Li2 Li3 Li4 153.7(10) 33_545 56 ?
Li2 Li3 Li4 77.5(5) 53_455 56 ?
Li9 Li3 Li4 63.2(7) 74 56 ?
Sn2 Li3 Li4 99.1(6) 9 56 ?
Li4 Li3 Li4 82.4(11) 35 56 ?
Li7 Li3 Sn1 58.7(3) 73_445 30 ?
Li2 Li3 Sn1 60.7(4) 33_545 30 ?
Li2 Li3 Sn1 151.2(9) 53_455 30 ?
Li9 Li3 Sn1 59.9(3) 74 30 ?
Sn2 Li3 Sn1 125.7(2) 9 30 ?
Li4 Li3 Sn1 54.9(5) 35 30 ?
Li4 Li3 Sn1 119.5(7) 56 30 ?
Li7 Li3 Sn1 58.7(3) 73_445 50 ?
Li2 Li3 Sn1 151.2(9) 33_545 50 ?
Li2 Li3 Sn1 60.7(4) 53_455 50 ?
Li9 Li3 Sn1 59.9(3) 74 50 ?
Sn2 Li3 Sn1 125.7(2) 9 50 ?
Li4 Li3 Sn1 119.5(7) 35 50 ?
Li4 Li3 Sn1 54.9(4) 56 50 ?
Sn1 Li3 Sn1 108.1(5) 30 50 ?
Li7 Li3 Li5 159.3(10) 73_445 58 ?
Li2 Li3 Li5 95.6(5) 33_545 58 ?
Li2 Li3 Li5 95.6(5) 53_455 58 ?
Li9 Li3 Li5 100.2(12) 74 58 ?
Sn2 Li3 Li5 55.1(5) 9 58 ?
Li4 Li3 Li5 59.1(6) 35 58 ?
Li4 Li3 Li5 59.1(6) 56 58 ?
Sn1 Li3 Li5 113.0(5) 30 58 ?
Sn1 Li3 Li5 113.0(5) 50 58 ?
Li7 Li3 Li8 91.1(10) 73_445 73_445 ?
Li2 Li3 Li8 58.0(5) 33_545 73_445 ?
Li2 Li3 Li8 58.0(5) 53_455 73_445 ?
Li9 Li3 Li8 150.2(11) 74 73_445 ?
Sn2 Li3 Li8 54.5(5) 9 73_445 ?
Li4 Li3 Li8 133.7(5) 35 73_445 ?
Li4 Li3 Li8 133.7(5) 56 73_445 ?
Sn1 Li3 Li8 106.4(5) 30 73_445 ?
Sn1 Li3 Li8 106.4(5) 50 73_445 ?
Li5 Li3 Li8 109.6(7) 58 73_445 ?
Sn4 Li4 Sn1 154.8(9) . 9 ?
Sn4 Li4 Li1 63.5(6) . 9 ?
Sn1 Li4 Li1 100.7(6) 9 9 ?
Sn4 Li4 Li1 63.5(6) . 5 ?
Sn1 Li4 Li1 100.7(6) 9 5 ?
Li1 Li4 Li1 94.5(10) 9 5 ?
Sn4 Li4 Li3 124.4(6) . 35 ?
Sn1 Li4 Li3 64.1(6) 9 35 ?
Li1 Li4 Li3 75.4(4) 9 35 ?
Li1 Li4 Li3 158.9(9) 5 35 ?
Sn4 Li4 Li3 124.4(6) . 56 ?
Sn1 Li4 Li3 64.1(6) 9 56 ?
Li1 Li4 Li3 158.9(9) 9 56 ?
Li1 Li4 Li3 75.4(4) 5 56 ?
Li3 Li4 Li3 107.5(10) 35 56 ?
Sn4 Li4 Li11 61.4(6) . 74 ?
Sn1 Li4 Li11 143.8(9) 9 74 ?
Li1 Li4 Li11 103.6(7) 9 74 ?
Li1 Li4 Li11 103.6(7) 5 74 ?
Li3 Li4 Li11 96.8(7) 35 74 ?
Li3 Li4 Li11 96.8(7) 56 74 ?
Sn4 Li4 Li9 144.7(11) . 74 ?
Sn1 Li4 Li9 60.5(6) 9 74 ?
Li1 Li4 Li9 131.3(6) 9 74 ?
Li1 Li4 Li9 131.3(6) 5 74 ?
Li3 Li4 Li9 55.8(5) 35 74 ?
Li3 Li4 Li9 55.8(5) 56 74 ?
Li11 Li4 Li9 83.3(9) 74 74 ?
Sn4 Li4 Li5 60.6(5) . . ?
Sn1 Li4 Li5 128.0(6) 9 . ?
Li1 Li4 Li5 123.7(9) 9 . ?
Li1 Li4 Li5 54.6(4) 5 . ?
Li3 Li4 Li5 146.1(10) 35 . ?
Li3 Li4 Li5 65.4(5) 56 . ?
Li11 Li4 Li5 53.9(6) 74 . ?
Li9 Li4 Li5 99.6(6) 74 . ?
Sn4 Li4 Li5 60.6(5) . 5 ?
Sn1 Li4 Li5 128.0(6) 9 5 ?
Li1 Li4 Li5 54.6(4) 9 5 ?
Li1 Li4 Li5 123.7(9) 5 5 ?
Li3 Li4 Li5 65.4(5) 35 5 ?
Li3 Li4 Li5 146.1(10) 56 5 ?
Li11 Li4 Li5 53.9(6) 74 5 ?
Li9 Li4 Li5 99.6(6) 74 5 ?
Li5 Li4 Li5 101.2(13) . 5 ?
Sn4 Li4 Li6 96.2(8) . 9 ?
Sn1 Li4 Li6 58.6(6) 9 9 ?
Li1 Li4 Li6 62.6(6) 9 9 ?
Li1 Li4 Li6 62.6(6) 5 9 ?
Li3 Li4 Li6 96.4(7) 35 9 ?
Li3 Li4 Li6 96.4(7) 56 9 ?
Li11 Li4 Li6 157.6(10) 74 9 ?
Li9 Li4 Li6 119.1(10) 74 9 ?
Li5 Li4 Li6 117.0(8) . 9 ?
Li5 Li4 Li6 117.0(8) 5 9 ?
Li1 Li5 Li1 119.7(13) 5 30 ?
Li1 Li5 Li11 115.7(5) 5 51 ?
Li1 Li5 Li11 115.7(5) 30 51 ?
Li1 Li5 Li11 115.7(5) 5 74 ?
Li1 Li5 Li11 115.7(5) 30 74 ?
Li11 Li5 Li11 60.7(14) 51 74 ?
Li1 Li5 Sn2 59.8(6) 5 74 ?
Li1 Li5 Sn2 59.8(6) 30 74 ?
Li11 Li5 Sn2 149.7(7) 51 74 ?
Li11 Li5 Sn2 149.7(7) 74 74 ?
Li1 Li5 Sn4 177.1(10) 5 28 ?
Li1 Li5 Sn4 63.2(4) 30 28 ?
Li11 Li5 Sn4 61.9(5) 51 28 ?
Li11 Li5 Sn4 61.9(5) 74 28 ?
Sn2 Li5 Sn4 123.1(4) 74 28 ?
Li1 Li5 Sn4 63.2(4) 5 . ?
Li1 Li5 Sn4 177.1(10) 30 . ?
Li11 Li5 Sn4 61.9(5) 51 . ?
Li11 Li5 Sn4 61.9(5) 74 . ?
Sn2 Li5 Sn4 123.1(4) 74 . ?
Sn4 Li5 Sn4 113.8(9) 28 . ?
Li1 Li5 Li4 126.7(5) 5 35 ?
Li1 Li5 Li4 60.3(4) 30 35 ?
Li11 Li5 Li4 107.4(9) 51 35 ?
Li11 Li5 Li4 61.5(7) 74 35 ?
Sn2 Li5 Li4 95.9(6) 74 35 ?
Sn4 Li5 Li4 54.1(4) 28 35 ?
Sn4 Li5 Li4 118.3(8) . 35 ?
Li1 Li5 Li4 126.7(5) 5 28 ?
Li1 Li5 Li4 60.3(4) 30 28 ?
Li11 Li5 Li4 61.5(7) 51 28 ?
Li11 Li5 Li4 107.4(9) 74 28 ?
Sn2 Li5 Li4 95.9(6) 74 28 ?
Sn4 Li5 Li4 54.1(4) 28 28 ?
Sn4 Li5 Li4 118.3(8) . 28 ?
Li4 Li5 Li4 100.3(8) 35 28 ?
Li1 Li5 Li4 60.3(4) 5 9 ?
Li1 Li5 Li4 126.7(5) 30 9 ?
Li11 Li5 Li4 61.5(7) 51 9 ?
Li11 Li5 Li4 107.4(9) 74 9 ?
Sn2 Li5 Li4 95.9(6) 74 9 ?
Sn4 Li5 Li4 118.3(8) 28 9 ?
Sn4 Li5 Li4 54.1(4) . 9 ?
Li4 Li5 Li4 168.2(13) 35 9 ?
Li4 Li5 Li4 78.4(8) 28 9 ?
Li1 Li5 Li4 60.3(4) 5 . ?
Li1 Li5 Li4 126.7(5) 30 . ?
Li11 Li5 Li4 107.4(9) 51 . ?
Li11 Li5 Li4 61.5(7) 74 . ?
Sn2 Li5 Li4 95.9(6) 74 . ?
Sn4 Li5 Li4 118.3(8) 28 . ?
Sn4 Li5 Li4 54.1(4) . . ?
Li4 Li5 Li4 78.4(8) 35 . ?
Li4 Li5 Li4 168.2(13) 28 . ?
Li4 Li5 Li4 100.3(8) 9 . ?
Li1 Li5 Li3 73.1(5) 5 79 ?
Li1 Li5 Li3 73.1(5) 30 79 ?
Li11 Li5 Li3 95.0(7) 51 79 ?
Li11 Li5 Li3 155.7(10) 74 79 ?
Sn2 Li5 Li3 54.7(5) 74 79 ?
Sn4 Li5 Li3 108.40(14) 28 79 ?
Sn4 Li5 Li3 108.40(14) . 79 ?
Li4 Li5 Li3 133.3(8) 35 79 ?
Li4 Li5 Li3 55.4(4) 28 79 ?
Li4 Li5 Li3 55.4(4) 9 79 ?
Li4 Li5 Li3 133.3(8) . 79 ?
Li12 Li6 Li12 93.5(19) 4 . ?
Li12 Li6 Li2 108.7(5) 4 8_655 ?
Li12 Li6 Li2 108.7(5) . 8_655 ?
Li12 Li6 Li2 108.7(5) 4 7_655 ?
Li12 Li6 Li2 108.7(5) . 7_655 ?
Li2 Li6 Li2 124.2(13) 8_655 7_655 ?
Li12 Li6 Sn3 65.9(6) 4 3_646 ?
Li12 Li6 Sn3 65.9(6) . 3_646 ?
Li2 Li6 Sn3 171.3(11) 8_655 3_646 ?
Li2 Li6 Sn3 64.6(3) 7_655 3_646 ?
Li12 Li6 Sn3 65.9(6) 4 2_664 ?
Li12 Li6 Sn3 65.9(6) . 2_664 ?
Li2 Li6 Sn3 64.6(3) 8_655 2_664 ?
Li2 Li6 Sn3 171.3(11) 7_655 2_664 ?
Sn3 Li6 Sn3 106.7(10) 3_646 2_664 ?
Li12 Li6 Sn1 133.2(9) 4 . ?
Li12 Li6 Sn1 133.2(9) . . ?
Li2 Li6 Sn1 62.1(7) 8_655 . ?
Li2 Li6 Sn1 62.1(7) 7_655 . ?
Sn3 Li6 Sn1 126.6(5) 3_646 . ?
Sn3 Li6 Sn1 126.6(5) 2_664 . ?
Li12 Li6 Li4 172.4(14) 4 5 ?
Li12 Li6 Li4 78.9(9) . 5 ?
Li2 Li6 Li4 74.2(6) 8_655 5 ?
Li2 Li6 Li4 74.2(6) 7_655 5 ?
Sn3 Li6 Li4 110.4(2) 3_646 5 ?
Sn3 Li6 Li4 110.4(2) 2_664 5 ?
Sn1 Li6 Li4 54.3(7) . 5 ?
Li12 Li6 Li4 78.9(9) 4 6 ?
Li12 Li6 Li4 172.4(14) . 6 ?
Li2 Li6 Li4 74.2(6) 8_655 6 ?
Li2 Li6 Li4 74.2(6) 7_655 6 ?
Sn3 Li6 Li4 110.4(2) 3_646 6 ?
Sn3 Li6 Li4 110.4(2) 2_664 6 ?
Sn1 Li6 Li4 54.3(7) . 6 ?
Li4 Li6 Li4 108.7(13) 5 6 ?
Li12 Li6 Li1 119.7(9) 4 . ?
Li12 Li6 Li1 55.7(7) . . ?
Li2 Li6 Li1 54.4(4) 8_655 . ?
Li2 Li6 Li1 128.9(6) 7_655 . ?
Sn3 Li6 Li1 121.3(7) 3_646 . ?
Sn3 Li6 Li1 54.6(3) 2_664 . ?
Sn1 Li6 Li1 92.9(6) . . ?
Li4 Li6 Li1 55.9(3) 5 . ?
Li4 Li6 Li1 128.3(7) 6 . ?
Li12 Li6 Li1 55.7(7) 4 4 ?
Li12 Li6 Li1 119.7(9) . 4 ?
Li2 Li6 Li1 128.9(6) 8_655 4 ?
Li2 Li6 Li1 54.4(4) 7_655 4 ?
Sn3 Li6 Li1 54.6(3) 3_646 4 ?
Sn3 Li6 Li1 121.3(7) 2_664 4 ?
Sn1 Li6 Li1 92.9(6) . 4 ?
Li4 Li6 Li1 128.3(7) 5 4 ?
Li4 Li6 Li1 55.9(3) 6 4 ?
Li1 Li6 Li1 174.2(11) . 4 ?
Li12 Li6 Li1 55.7(7) 4 11 ?
Li12 Li6 Li1 119.7(9) . 11 ?
Li2 Li6 Li1 54.4(4) 8_655 11 ?
Li2 Li6 Li1 128.9(6) 7_655 11 ?
Sn3 Li6 Li1 121.3(7) 3_646 11 ?
Sn3 Li6 Li1 54.6(3) 2_664 11 ?
Sn1 Li6 Li1 92.9(6) . 11 ?
Li4 Li6 Li1 128.3(7) 5 11 ?
Li4 Li6 Li1 55.9(3) 6 11 ?
Li1 Li6 Li1 93.3(7) . 11 ?
Li1 Li6 Li1 86.4(7) 4 11 ?
Li9 Li7 Li9 107.5(9) 4_566 3_656 ?
Li9 Li7 Li9 107.5(9) 4_566 2_665 ?
Li9 Li7 Li9 107.5(9) 3_656 2_665 ?
Li9 Li7 Li3 126.2(5) 4_566 57 ?
Li9 Li7 Li3 61.5(6) 3_656 57 ?
Li9 Li7 Li3 126.2(5) 2_665 57 ?
Li9 Li7 Li3 126.2(5) 4_566 73 ?
Li9 Li7 Li3 126.2(5) 3_656 73 ?
Li9 Li7 Li3 61.5(6) 2_665 73 ?
Li3 Li7 Li3 83.0(11) 57 73 ?
Li9 Li7 Li3 61.5(6) 4_566 29 ?
Li9 Li7 Li3 126.2(5) 3_656 29 ?
Li9 Li7 Li3 126.2(5) 2_665 29 ?
Li3 Li7 Li3 83.0(11) 57 29 ?
Li3 Li7 Li3 83.0(11) 73 29 ?
Li9 Li7 Sn1 160.8(16) 4_566 26_655 ?
Li9 Li7 Sn1 63.21(19) 3_656 26_655 ?
Li9 Li7 Sn1 63.21(19) 2_665 26_655 ?
Li3 Li7 Sn1 65.9(3) 57 26_655 ?
Li3 Li7 Sn1 65.9(3) 73 26_655 ?
Li3 Li7 Sn1 137.7(15) 29 26_655 ?
Li9 Li7 Sn1 63.21(19) 4_566 54_565 ?
Li9 Li7 Sn1 160.8(16) 3_656 54_565 ?
Li9 Li7 Sn1 63.2(2) 2_665 54_565 ?
Li3 Li7 Sn1 137.7(15) 57 54_565 ?
Li3 Li7 Sn1 65.9(3) 73 54_565 ?
Li3 Li7 Sn1 65.9(3) 29 54_565 ?
Sn1 Li7 Sn1 119.85(11) 26_655 54_565 ?
Li9 Li7 Sn1 63.2(2) 4_566 82_556 ?
Li9 Li7 Sn1 63.2(2) 3_656 82_556 ?
Li9 Li7 Sn1 160.8(16) 2_665 82_556 ?
Li3 Li7 Sn1 65.9(3) 57 82_556 ?
Li3 Li7 Sn1 137.7(15) 73 82_556 ?
Li3 Li7 Sn1 65.9(3) 29 82_556 ?
Sn1 Li7 Sn1 119.85(11) 26_655 82_556 ?
Sn1 Li7 Sn1 119.85(10) 54_565 82_556 ?
Li9 Li7 Li7 55.5(7) 4_566 2_665 ?
Li9 Li7 Li7 55.5(7) 3_656 2_665 ?
Li9 Li7 Li7 103.9(9) 2_665 2_665 ?
Li3 Li7 Li7 107.7(6) 57 2_665 ?
Li3 Li7 Li7 165.3(7) 73 2_665 ?
Li3 Li7 Li7 107.7(6) 29 2_665 ?
Sn1 Li7 Li7 108.7(7) 26_655 2_665 ?
Sn1 Li7 Li7 108.7(6) 54_565 2_665 ?
Sn1 Li7 Li7 57.0(8) 82_556 2_665 ?
Li9 Li7 Li7 103.9(9) 4_566 4_566 ?
Li9 Li7 Li7 55.5(7) 3_656 4_566 ?
Li9 Li7 Li7 55.5(7) 2_665 4_566 ?
Li3 Li7 Li7 107.7(6) 57 4_566 ?
Li3 Li7 Li7 107.7(6) 73 4_566 ?
Li3 Li7 Li7 165.3(8) 29 4_566 ?
Sn1 Li7 Li7 57.0(8) 26_655 4_566 ?
Sn1 Li7 Li7 108.7(7) 54_565 4_566 ?
Sn1 Li7 Li7 108.7(6) 82_556 4_566 ?
Li7 Li7 Li7 59.998(1) 2_665 4_566 ?
Li9 Li7 Li7 55.5(7) 4_566 3_656 ?
Li9 Li7 Li7 103.9(9) 3_656 3_656 ?
Li9 Li7 Li7 55.5(7) 2_665 3_656 ?
Li3 Li7 Li7 165.3(8) 57 3_656 ?
Li3 Li7 Li7 107.7(6) 73 3_656 ?
Li3 Li7 Li7 107.7(6) 29 3_656 ?
Sn1 Li7 Li7 108.7(7) 26_655 3_656 ?
Sn1 Li7 Li7 57.0(8) 54_565 3_656 ?
Sn1 Li7 Li7 108.7(6) 82_556 3_656 ?
Li7 Li7 Li7 60.0 2_665 3_656 ?
Li7 Li7 Li7 59.998(1) 4_566 3_656 ?
Li10 Li8 Li10 102.5(9) 28_566 51_656 ?
Li10 Li8 Li10 102.5(9) 28_566 74_665 ?
Li10 Li8 Li10 102.5(9) 51_656 74_665 ?
Li10 Li8 Sn2 151.5(14) 28_566 25 ?
Li10 Li8 Sn2 61.9(2) 51_656 25 ?
Li10 Li8 Sn2 61.9(2) 74_665 25 ?
Li10 Li8 Sn2 61.9(2) 28_566 53 ?
Li10 Li8 Sn2 151.5(14) 51_656 53 ?
Li10 Li8 Sn2 61.9(2) 74_665 53 ?
Sn2 Li8 Sn2 119.78(11) 25 53 ?
Li10 Li8 Sn2 61.9(2) 28_566 81 ?
Li10 Li8 Sn2 61.9(2) 51_656 81 ?
Li10 Li8 Sn2 151.5(14) 74_665 81 ?
Sn2 Li8 Sn2 119.78(11) 25 81 ?
Sn2 Li8 Sn2 119.78(11) 53 81 ?
Li10 Li8 Li2 126.45(12) 28_566 73 ?
Li10 Li8 Li2 126.45(12) 51_656 73 ?
Li10 Li8 Li2 51.4(5) 74_665 73 ?
Sn2 Li8 Li2 64.5(2) 25 73 ?
Sn2 Li8 Li2 64.5(2) 53 73 ?
Sn2 Li8 Li2 157.1(13) 81 73 ?
Li10 Li8 Li2 51.4(5) 28_566 29 ?
Li10 Li8 Li2 126.45(12) 51_656 29 ?
Li10 Li8 Li2 126.45(12) 74_665 29 ?
Sn2 Li8 Li2 157.1(13) 25 29 ?
Sn2 Li8 Li2 64.5(2) 53 29 ?
Sn2 Li8 Li2 64.5(2) 81 29 ?
Li2 Li8 Li2 102.7(8) 73 29 ?
Li10 Li8 Li2 126.45(12) 28_566 57 ?
Li10 Li8 Li2 51.4(5) 51_656 57 ?
Li10 Li8 Li2 126.45(12) 74_665 57 ?
Sn2 Li8 Li2 64.5(2) 25 57 ?
Sn2 Li8 Li2 157.1(13) 53 57 ?
Sn2 Li8 Li2 64.5(2) 81 57 ?
Li2 Li8 Li2 102.7(8) 73 57 ?
Li2 Li8 Li2 102.7(8) 29 57 ?
Li10 Li8 Li3 93.2(5) 28_566 73 ?
Li10 Li8 Li3 93.2(5) 51_656 73 ?
Li10 Li8 Li3 154.8(12) 74_665 73 ?
Sn2 Li8 Li3 110.6(7) 25 73 ?
Sn2 Li8 Li3 110.6(7) 53 73 ?
Sn2 Li8 Li3 53.7(4) 81 73 ?
Li2 Li8 Li3 103.4(11) 73 73 ?
Li2 Li8 Li3 51.7(4) 29 73 ?
Li2 Li8 Li3 51.7(4) 57 73 ?
Li10 Li8 Li3 93.2(5) 28_566 57 ?
Li10 Li8 Li3 154.8(12) 51_656 57 ?
Li10 Li8 Li3 93.2(5) 74_665 57 ?
Sn2 Li8 Li3 110.6(7) 25 57 ?
Sn2 Li8 Li3 53.7(4) 53 57 ?
Sn2 Li8 Li3 110.6(7) 81 57 ?
Li2 Li8 Li3 51.7(4) 73 57 ?
Li2 Li8 Li3 51.7(4) 29 57 ?
Li2 Li8 Li3 103.4(11) 57 57 ?
Li3 Li8 Li3 66.0(8) 73 57 ?
Li10 Li8 Li3 154.8(12) 28_566 29 ?
Li10 Li8 Li3 93.2(5) 51_656 29 ?
Li10 Li8 Li3 93.2(5) 74_665 29 ?
Sn2 Li8 Li3 53.7(4) 25 29 ?
Sn2 Li8 Li3 110.6(7) 53 29 ?
Sn2 Li8 Li3 110.6(7) 81 29 ?
Li2 Li8 Li3 51.7(4) 73 29 ?
Li2 Li8 Li3 103.4(11) 29 29 ?
Li2 Li8 Li3 51.7(4) 57 29 ?
Li3 Li8 Li3 66.0(8) 73 29 ?
Li3 Li8 Li3 66.0(8) 57 29 ?
Li7 Li9 Li7 69.0(14) 4_566 3_656 ?
Li7 Li9 Li7 69.0(14) 4_566 2_665 ?
Li7 Li9 Li7 69.0(14) 3_656 2_665 ?
Li7 Li9 Li3 117.2(8) 4_566 58 ?
Li7 Li9 Li3 59.4(9) 3_656 58 ?
Li7 Li9 Li3 117.2(8) 2_665 58 ?
Li7 Li9 Li3 117.2(8) 4_566 74 ?
Li7 Li9 Li3 117.2(8) 3_656 74 ?
Li7 Li9 Li3 59.4(9) 2_665 74 ?
Li3 Li9 Li3 116.9(5) 58 74 ?
Li7 Li9 Li3 59.4(9) 4_566 30 ?
Li7 Li9 Li3 117.2(8) 3_656 30 ?
Li7 Li9 Li3 117.2(8) 2_665 30 ?
Li3 Li9 Li3 116.9(5) 58 30 ?
Li3 Li9 Li3 116.9(5) 74 30 ?
Li7 Li9 Sn1 117.2(13) 4_566 25 ?
Li7 Li9 Sn1 60.2(4) 3_656 25 ?
Li7 Li9 Sn1 60.2(4) 2_665 25 ?
Li3 Li9 Sn1 64.14(16) 58 25 ?
Li3 Li9 Sn1 64.14(16) 74 25 ?
Li3 Li9 Sn1 176.6(15) 30 25 ?
Li7 Li9 Sn1 60.2(4) 4_566 53 ?
Li7 Li9 Sn1 117.2(13) 3_656 53 ?
Li7 Li9 Sn1 60.2(4) 2_665 53 ?
Li3 Li9 Sn1 176.6(15) 58 53 ?
Li3 Li9 Sn1 64.14(16) 74 53 ?
Li3 Li9 Sn1 64.14(16) 30 53 ?
Sn1 Li9 Sn1 114.6(5) 25 53 ?
Li7 Li9 Sn1 60.2(4) 4_566 81 ?
Li7 Li9 Sn1 60.2(4) 3_656 81 ?
Li7 Li9 Sn1 117.2(13) 2_665 81 ?
Li3 Li9 Sn1 64.14(16) 58 81 ?
Li3 Li9 Sn1 176.6(15) 74 81 ?
Li3 Li9 Sn1 64.14(16) 30 81 ?
Sn1 Li9 Sn1 114.6(5) 25 81 ?
Sn1 Li9 Sn1 114.6(5) 53 81 ?
Li7 Li9 Li4 105.1(6) 4_566 74 ?
Li7 Li9 Li4 105.1(6) 3_656 74 ?
Li7 Li9 Li4 172.7(13) 2_665 74 ?
Li3 Li9 Li4 61.0(5) 58 74 ?
Li3 Li9 Li4 127.9(14) 74 74 ?
Li3 Li9 Li4 61.0(5) 30 74 ?
Sn1 Li9 Li4 121.3(5) 25 74 ?
Sn1 Li9 Li4 121.3(5) 53 74 ?
Sn1 Li9 Li4 55.5(4) 81 74 ?
Li7 Li9 Li4 105.1(6) 4_566 58 ?
Li7 Li9 Li4 172.7(13) 3_656 58 ?
Li7 Li9 Li4 105.1(6) 2_665 58 ?
Li3 Li9 Li4 127.9(14) 58 58 ?
Li3 Li9 Li4 61.0(5) 74 58 ?
Li3 Li9 Li4 61.0(5) 30 58 ?
Sn1 Li9 Li4 121.3(5) 25 58 ?
Sn1 Li9 Li4 55.5(4) 53 58 ?
Sn1 Li9 Li4 121.3(5) 81 58 ?
Li4 Li9 Li4 80.4(11) 74 58 ?
Li7 Li9 Li4 172.7(13) 4_566 30 ?
Li7 Li9 Li4 105.1(6) 3_656 30 ?
Li7 Li9 Li4 105.1(6) 2_665 30 ?
Li3 Li9 Li4 61.0(5) 58 30 ?
Li3 Li9 Li4 61.0(5) 74 30 ?
Li3 Li9 Li4 127.9(14) 30 30 ?
Sn1 Li9 Li4 55.5(4) 25 30 ?
Sn1 Li9 Li4 121.3(5) 53 30 ?
Sn1 Li9 Li4 121.3(5) 81 30 ?
Li4 Li9 Li4 80.4(11) 74 30 ?
Li4 Li9 Li4 80.4(11) 58 30 ?
Li2 Li10 Li2 106.2(9) 10_656 6_566 ?
Li2 Li10 Li2 106.2(9) 10_656 2_665 ?
Li2 Li10 Li2 106.2(9) 6_566 2_665 ?
Li2 Li10 Li8 126.7(6) 10_656 28_566 ?
Li2 Li10 Li8 67.3(8) 6_566 28_566 ?
Li2 Li10 Li8 126.7(6) 2_665 28_566 ?
Li2 Li10 Li8 67.3(8) 10_656 51_656 ?
Li2 Li10 Li8 126.7(6) 6_566 51_656 ?
Li2 Li10 Li8 126.7(6) 2_665 51_656 ?
Li8 Li10 Li8 76.0(12) 28_566 51_656 ?
Li2 Li10 Li8 126.7(6) 10_656 74_665 ?
Li2 Li10 Li8 126.7(6) 6_566 74_665 ?
Li2 Li10 Li8 67.3(8) 2_665 74_665 ?
Li8 Li10 Li8 76.0(12) 28_566 74_665 ?
Li8 Li10 Li8 76.0(12) 51_656 74_665 ?
Li2 Li10 Sn3 67.5(8) 10_656 . ?
Li2 Li10 Sn3 67.5(8) 6_566 . ?
Li2 Li10 Sn3 67.5(8) 2_665 . ?
Li8 Li10 Sn3 134.7(8) 28_566 . ?
Li8 Li10 Sn3 134.7(8) 51_656 . ?
Li8 Li10 Sn3 134.7(8) 74_665 . ?
Li2 Li10 Sn2 69.18(18) 10_656 34_656 ?
Li2 Li10 Sn2 69.18(18) 6_566 34_656 ?
Li2 Li10 Sn2 171.5(14) 2_665 34_656 ?
Li8 Li10 Sn2 59.0(3) 28_566 34_656 ?
Li8 Li10 Sn2 59.0(3) 51_656 34_656 ?
Li8 Li10 Sn2 121.3(12) 74_665 34_656 ?
Sn3 Li10 Sn2 104.0(6) . 34_656 ?
Li2 Li10 Sn2 171.5(14) 10_656 78_566 ?
Li2 Li10 Sn2 69.18(18) 6_566 78_566 ?
Li2 Li10 Sn2 69.18(18) 2_665 78_566 ?
Li8 Li10 Sn2 59.0(3) 28_566 78_566 ?
Li8 Li10 Sn2 121.3(12) 51_656 78_566 ?
Li8 Li10 Sn2 59.0(3) 74_665 78_566 ?
Sn3 Li10 Sn2 104.0(6) . 78_566 ?
Sn2 Li10 Sn2 114.4(4) 34_656 78_566 ?
Li2 Li10 Sn2 69.18(18) 10_656 50_665 ?
Li2 Li10 Sn2 171.5(14) 6_566 50_665 ?
Li2 Li10 Sn2 69.18(18) 2_665 50_665 ?
Li8 Li10 Sn2 121.3(12) 28_566 50_665 ?
Li8 Li10 Sn2 59.0(3) 51_656 50_665 ?
Li8 Li10 Sn2 59.0(3) 74_665 50_665 ?
Sn3 Li10 Sn2 104.0(6) . 50_665 ?
Sn2 Li10 Sn2 114.4(4) 34_656 50_665 ?
Sn2 Li10 Sn2 114.4(4) 78_566 50_665 ?
Li2 Li10 Li1 119.4(12) 10_656 10_666 ?
Li2 Li10 Li1 53.1(4) 6_566 10_666 ?
Li2 Li10 Li1 53.1(4) 2_665 10_666 ?
Li8 Li10 Li1 98.9(5) 28_566 10_666 ?
Li8 Li10 Li1 173.3(11) 51_656 10_666 ?
Li8 Li10 Li1 98.9(5) 74_665 10_666 ?
Sn3 Li10 Li1 51.9(5) . 10_666 ?
Sn2 Li10 Li1 122.1(4) 34_656 10_666 ?
Sn2 Li10 Li1 52.1(3) 78_566 10_666 ?
Sn2 Li10 Li1 122.1(4) 50_665 10_666 ?
Li2 Li10 Li1 53.1(4) 10_656 6_666 ?
Li2 Li10 Li1 119.4(12) 6_566 6_666 ?
Li2 Li10 Li1 53.1(4) 2_665 6_666 ?
Li8 Li10 Li1 173.3(11) 28_566 6_666 ?
Li8 Li10 Li1 98.9(5) 51_656 6_666 ?
Li8 Li10 Li1 98.9(5) 74_665 6_666 ?
Sn3 Li10 Li1 51.9(5) . 6_666 ?
Sn2 Li10 Li1 122.1(4) 34_656 6_666 ?
Sn2 Li10 Li1 122.1(4) 78_566 6_666 ?
Sn2 Li10 Li1 52.1(3) 50_665 6_666 ?
Li1 Li10 Li1 86.0(7) 10_666 6_666 ?
Li5 Li11 Li5 119.3(2) 58 30 ?
Li5 Li11 Li5 119.3(2) 58 74 ?
Li5 Li11 Li5 119.3(2) 30 74 ?
Li5 Li11 Li11 111.0(6) 58 28 ?
Li5 Li11 Li11 111.0(6) 30 28 ?
Li5 Li11 Li11 59.7(7) 74 28 ?
Li5 Li11 Li11 111.0(6) 58 51 ?
Li5 Li11 Li11 59.7(7) 30 51 ?
Li5 Li11 Li11 111.0(6) 74 51 ?
Li11 Li11 Li11 59.999(1) 28 51 ?
Li5 Li11 Li11 59.7(7) 58 74 ?
Li5 Li11 Li11 111.0(6) 30 74 ?
Li5 Li11 Li11 111.0(6) 74 74 ?
Li11 Li11 Li11 60.0 28 74 ?
Li11 Li11 Li11 60.0 51 74 ?
Li5 Li11 Sn4 171.3(12) 58 74 ?
Li5 Li11 Sn4 62.37(11) 30 74 ?
Li5 Li11 Sn4 62.37(11) 74 74 ?
Li11 Li11 Sn4 61.8(5) 28 74 ?
Li11 Li11 Sn4 61.8(5) 51 74 ?
Li11 Li11 Sn4 111.6(6) 74 74 ?
Li5 Li11 Sn4 62.37(11) 58 28 ?
Li5 Li11 Sn4 62.37(11) 30 28 ?
Li5 Li11 Sn4 171.3(12) 74 28 ?
Li11 Li11 Sn4 111.6(6) 28 28 ?
Li11 Li11 Sn4 61.8(5) 51 28 ?
Li11 Li11 Sn4 61.8(5) 74 28 ?
Sn4 Li11 Sn4 114.6(4) 74 28 ?
Li5 Li11 Sn4 62.37(11) 58 51 ?
Li5 Li11 Sn4 171.3(12) 30 51 ?
Li5 Li11 Sn4 62.37(11) 74 51 ?
Li11 Li11 Sn4 61.8(5) 28 51 ?
Li11 Li11 Sn4 111.6(6) 51 51 ?
Li11 Li11 Sn4 61.8(5) 74 51 ?
Sn4 Li11 Sn4 114.6(4) 74 51 ?
Sn4 Li11 Sn4 114.6(4) 28 51 ?
Li5 Li11 Li4 133.6(11) 58 74 ?
Li5 Li11 Li4 64.5(4) 30 74 ?
Li5 Li11 Li4 64.5(4) 74 74 ?
Li11 Li11 Li4 108.9(5) 28 74 ?
Li11 Li11 Li4 108.9(5) 51 74 ?
Li11 Li11 Li4 166.7(6) 74 74 ?
Sn4 Li11 Li4 55.1(5) 74 74 ?
Sn4 Li11 Li4 121.4(4) 28 74 ?
Sn4 Li11 Li4 121.4(4) 51 74 ?
Li5 Li11 Li4 64.5(4) 58 58 ?
Li5 Li11 Li4 133.6(11) 30 58 ?
Li5 Li11 Li4 64.5(4) 74 58 ?
Li11 Li11 Li4 108.9(5) 28 58 ?
Li11 Li11 Li4 166.7(6) 51 58 ?
Li11 Li11 Li4 108.9(5) 74 58 ?
Sn4 Li11 Li4 121.4(4) 74 58 ?
Sn4 Li11 Li4 121.4(4) 28 58 ?
Sn4 Li11 Li4 55.1(5) 51 58 ?
Li4 Li11 Li4 80.9(9) 74 58 ?
Li5 Li11 Li4 64.5(4) 58 30 ?
Li5 Li11 Li4 64.5(4) 30 30 ?
Li5 Li11 Li4 133.6(11) 74 30 ?
Li11 Li11 Li4 166.7(6) 28 30 ?
Li11 Li11 Li4 108.9(5) 51 30 ?
Li11 Li11 Li4 108.9(5) 74 30 ?
Sn4 Li11 Li4 121.4(4) 74 30 ?
Sn4 Li11 Li4 55.1(5) 28 30 ?
Sn4 Li11 Li4 121.4(4) 51 30 ?
Li4 Li11 Li4 80.9(9) 74 30 ?
Li4 Li11 Li4 80.9(9) 58 30 ?
Li13 Li12 Li6 78.5(9) . 9 ?
Li13 Li12 Li6 78.5(9) . 5 ?
Li6 Li12 Li6 116.1(6) 9 5 ?
Li13 Li12 Li6 78.5(9) . . ?
Li6 Li12 Li6 116.1(6) 9 . ?
Li6 Li12 Li6 116.1(6) 5 . ?
Li13 Li12 Li1 116.3(8) . . ?
Li6 Li12 Li1 165.2(17) 9 . ?
Li6 Li12 Li1 69.4(3) 5 . ?
Li6 Li12 Li1 69.4(3) . . ?
Li13 Li12 Li1 116.3(8) . 9 ?
Li6 Li12 Li1 69.4(3) 9 9 ?
Li6 Li12 Li1 165.2(17) 5 9 ?
Li6 Li12 Li1 69.4(3) . 9 ?
Li1 Li12 Li1 101.9(10) . 9 ?
Li13 Li12 Li1 116.3(8) . 5 ?
Li6 Li12 Li1 69.4(3) 9 5 ?
Li6 Li12 Li1 69.4(3) 5 5 ?
Li6 Li12 Li1 165.2(17) . 5 ?
Li1 Li12 Li1 101.9(10) . 5 ?
Li1 Li12 Li1 101.9(10) 9 5 ?
Li13 Li12 Sn4 180.0(9) . . ?
Li6 Li12 Sn4 101.5(9) 9 . ?
Li6 Li12 Sn4 101.5(9) 5 . ?
Li6 Li12 Sn4 101.5(10) . . ?
Li1 Li12 Sn4 63.7(8) . . ?
Li1 Li12 Sn4 63.7(8) 9 . ?
Li1 Li12 Sn4 63.7(8) 5 . ?
Li13 Li12 Sn3 59.9(7) . 2_664 ?
Li6 Li12 Sn3 138.4(16) 9 2_664 ?
Li6 Li12 Sn3 58.4(4) 5 2_664 ?
Li6 Li12 Sn3 58.4(4) . 2_664 ?
Li1 Li12 Sn3 56.4(4) . 2_664 ?
Li1 Li12 Sn3 127.59(16) 9 2_664 ?
Li1 Li12 Sn3 127.59(16) 5 2_664 ?
Sn4 Li12 Sn3 120.1(7) . 2_664 ?
Li13 Li12 Sn3 59.9(7) . 3_646 ?
Li6 Li12 Sn3 58.4(4) 9 3_646 ?
Li6 Li12 Sn3 138.4(16) 5 3_646 ?
Li6 Li12 Sn3 58.4(4) . 3_646 ?
Li1 Li12 Sn3 127.59(16) . 3_646 ?
Li1 Li12 Sn3 56.4(4) 9 3_646 ?
Li1 Li12 Sn3 127.59(16) 5 3_646 ?
Sn4 Li12 Sn3 120.1(7) . 3_646 ?
Sn3 Li12 Sn3 97.0(9) 2_664 3_646 ?
Li13 Li12 Sn3 59.9(7) . 4_466 ?
Li6 Li12 Sn3 58.4(4) 9 4_466 ?
Li6 Li12 Sn3 58.4(4) 5 4_466 ?
Li6 Li12 Sn3 138.4(16) . 4_466 ?
Li1 Li12 Sn3 127.59(16) . 4_466 ?
Li1 Li12 Sn3 127.59(16) 9 4_466 ?
Li1 Li12 Sn3 56.4(4) 5 4_466 ?
Sn4 Li12 Sn3 120.1(7) . 4_466 ?
Sn3 Li12 Sn3 97.0(9) 2_664 4_466 ?
Sn3 Li12 Sn3 97.0(9) 3_646 4_466 ?
Li12 Li13 Li12 109.471(1) 4 3 ?
Li12 Li13 Li12 109.471(1) 4 2 ?
Li12 Li13 Li12 109.5 3 2 ?
Li12 Li13 Li12 109.5 4 . ?
Li12 Li13 Li12 109.471(1) 3 . ?
Li12 Li13 Li12 109.471(1) 2 . ?
Li12 Li13 Sn3 70.529(1) 4 1_444 ?
Li12 Li13 Sn3 70.5 3 1_444 ?
Li12 Li13 Sn3 70.529(1) 2 1_444 ?
Li12 Li13 Sn3 180.0(5) . 1_444 ?
Li12 Li13 Sn3 70.529(1) 4 2_664 ?
Li12 Li13 Sn3 70.5 3 2_664 ?
Li12 Li13 Sn3 180.0(5) 2 2_664 ?
Li12 Li13 Sn3 70.5 . 2_664 ?
Sn3 Li13 Sn3 109.5 1_444 2_664 ?
Li12 Li13 Sn3 180.0(5) 4 4_466 ?
Li12 Li13 Sn3 70.5 3 4_466 ?
Li12 Li13 Sn3 70.5 2 4_466 ?
Li12 Li13 Sn3 70.529(1) . 4_466 ?
Sn3 Li13 Sn3 109.5 1_444 4_466 ?
Sn3 Li13 Sn3 109.5 2_664 4_466 ?
Li12 Li13 Sn3 70.5 4 3_646 ?
Li12 Li13 Sn3 180.0(5) 3 3_646 ?
Li12 Li13 Sn3 70.5 2 3_646 ?
Li12 Li13 Sn3 70.529(1) . 3_646 ?
Sn3 Li13 Sn3 109.5 1_444 3_646 ?
Sn3 Li13 Sn3 109.5 2_664 3_646 ?
Sn3 Li13 Sn3 109.5 4_466 3_646 ?
Li12 Li13 Li6 125.264(1) 4 2 ?
Li12 Li13 Li6 54.7 3 2 ?
Li12 Li13 Li6 54.7 2 2 ?
Li12 Li13 Li6 125.3 . 2 ?
Sn3 Li13 Li6 54.7 1_444 2 ?
Sn3 Li13 Li6 125.3 2_664 2 ?
Sn3 Li13 Li6 54.7 4_466 2 ?
Sn3 Li13 Li6 125.3 3_646 2 ?
Li12 Li13 Li6 54.7 4 6 ?
Li12 Li13 Li6 125.264(1) 3 6 ?
Li12 Li13 Li6 54.7 2 6 ?
Li12 Li13 Li6 125.265(1) . 6 ?
Sn3 Li13 Li6 54.7 1_444 6 ?
Sn3 Li13 Li6 125.3 2_664 6 ?
Sn3 Li13 Li6 125.3 4_466 6 ?
Sn3 Li13 Li6 54.7 3_646 6 ?
Li6 Li13 Li6 90.0 2 6 ?
Li12 Li13 Li6 125.265(1) 4 9 ?
Li12 Li13 Li6 125.265(1) 3 9 ?
Li12 Li13 Li6 54.736(1) 2 9 ?
Li12 Li13 Li6 54.7 . 9 ?
Sn3 Li13 Li6 125.3 1_444 9 ?
Sn3 Li13 Li6 125.3 2_664 9 ?
Sn3 Li13 Li6 54.7 4_466 9 ?
Sn3 Li13 Li6 54.7 3_646 9 ?
Li6 Li13 Li6 90.0 2 9 ?
Li6 Li13 Li6 90.0 6 9 ?
Li12 Li13 Li6 54.735(1) 4 10 ?
Li12 Li13 Li6 54.735(1) 3 10 ?
Li12 Li13 Li6 125.264(1) 2 10 ?
Li12 Li13 Li6 125.3 . 10 ?
Sn3 Li13 Li6 54.7 1_444 10 ?
Sn3 Li13 Li6 54.7 2_664 10 ?
Sn3 Li13 Li6 125.3 4_466 10 ?
Sn3 Li13 Li6 125.3 3_646 10 ?
Li6 Li13 Li6 90.0 2 10 ?
Li6 Li13 Li6 90.0 6 10 ?
Li6 Li13 Li6 180.0 9 10 ?

loop_
_geom_bond_atom_site_label_1
_geom_bond_atom_site_label_2
_geom_bond_distance
_geom_bond_site_symmetry_2
_geom_bond_publ_flag
Sn1 Li4 2.81(2) 6 ?
Sn1 Li4 2.81(2) 5 ?
Sn1 Li7 2.8886(17) 27_645 ?
Sn1 Li7 2.8886(17) 26_654 ?
Sn1 Li6 2.95(3) . ?
Sn1 Li9 2.970(8) 28 ?
Sn1 Li9 2.970(8) 25_544 ?
Sn1 Li2 2.993(18) 8_655 ?
Sn1 Li2 2.993(18) 7_655 ?
Sn1 Li3 3.088(9) 84 ?
Sn1 Li3 3.088(9) 51 ?
Sn1 Li3 3.088(9) 82_545 ?
Sn2 Li1 2.844(18) 56 ?
Sn2 Li1 2.844(18) 79 ?
Sn2 Li5 2.89(3) 74 ?
Sn2 Li3 2.874(15) 5 ?
Sn2 Li3 2.874(15) 30 ?
Sn2 Li8 2.9018(19) 4_566 ?
Sn2 Li8 2.9018(19) 25_544 ?
Sn2 Li10 2.987(7) 75_646 ?
Sn2 Li10 2.987(7) 50_664 ?
Sn2 Li2 3.181(12) 59_565 ?
Sn2 Li2 3.181(12) 76_556 ?
Sn2 Li2 3.181(12) 81_545 ?
Sn3 Li1 2.818(17) 10_666 ?
Sn3 Li1 2.818(17) 6_666 ?
Sn3 Li1 2.818(18) 2_666 ?
Sn3 Li13 2.8469(12) 1_666 ?
Sn3 Li6 2.897(18) 10_666 ?
Sn3 Li6 2.897(18) 6_666 ?
Sn3 Li6 2.897(18) 2_666 ?
Sn3 Li10 2.92(3) . ?
Sn3 Li2 3.070(17) 10_656 ?
Sn3 Li2 3.070(18) 6_566 ?
Sn3 Li2 3.070(17) 2_665 ?
Sn3 Li12 3.10(2) 2_666 ?
Sn4 Li4 2.79(2) 9 ?
Sn4 Li4 2.79(2) 5 ?
Sn4 Li4 2.79(2) . ?
Sn4 Li12 2.95(4) . ?
Sn4 Li11 2.992(7) 28 ?
Sn4 Li11 2.992(7) 51 ?
Sn4 Li11 2.992(7) 74 ?
Sn4 Li5 3.005(15) . ?
Sn4 Li5 3.005(15) 9 ?
Sn4 Li5 3.005(15) 5 ?
Sn4 Li1 3.05(2) . ?
Sn4 Li1 3.05(2) 5 ?
Li1 Li2 2.795(17) 11_565 ?
Li1 Li2 2.795(17) 8_655 ?
Li1 Li5 2.811(18) 9 ?
Li1 Sn3 2.818(17) 2_664 ?
Li1 Sn2 2.844(18) 58 ?
Li1 Li12 2.84(3) . ?
Li1 Li4 2.998(16) 9 ?
Li1 Li4 2.998(16) 5 ?
Li1 Li6 3.216(11) 5 ?
Li1 Li6 3.216(11) . ?
Li1 Li10 3.43(2) 2_664 ?
Li2 Li10 2.59(2) 2_665 ?
Li2 Li1 2.795(17) 11_556 ?
Li2 Li1 2.795(17) 8_556 ?
Li2 Li3 2.823(15) 33_545 ?
Li2 Li3 2.823(15) 53_455 ?
Li2 Li6 2.85(3) 10_556 ?
Li2 Sn1 2.993(18) 10_556 ?
Li2 Li8 3.05(3) 73_445 ?
Li2 Sn3 3.070(17) 2_665 ?
Li2 Sn2 3.181(12) 29_545 ?
Li2 Sn2 3.181(12) 49_455 ?
Li3 Li7 2.78(3) 73_445 ?
Li3 Li2 2.823(15) 33_545 ?
Li3 Li2 2.823(15) 53_455 ?
Li3 Li9 2.842(16) 74 ?
Li3 Sn2 2.874(15) 9 ?
Li3 Li4 3.003(19) 35 ?
Li3 Li4 3.003(19) 56 ?
Li3 Sn1 3.088(9) 30 ?
Li3 Sn1 3.088(9) 50 ?
Li3 Li5 3.32(3) 58 ?
Li3 Li8 3.39(3) 73_445 ?
Li4 Sn1 2.81(2) 9 ?
Li4 Li1 2.998(16) 9 ?
Li4 Li1 2.998(16) 5 ?
Li4 Li3 3.003(19) 35 ?
Li4 Li3 3.003(19) 56 ?
Li4 Li11 3.05(3) 74 ?
Li4 Li9 3.07(3) 74 ?
Li4 Li5 3.130(14) . ?
Li4 Li5 3.130(14) 5 ?
Li4 Li6 3.19(3) 9 ?
Li5 Li1 2.811(18) 5 ?
Li5 Li1 2.811(18) 30 ?
Li5 Li11 2.80(2) 51 ?
Li5 Li11 2.80(2) 74 ?
Li5 Sn2 2.89(3) 74 ?
Li5 Sn4 3.005(15) 28 ?
Li5 Li4 3.130(14) 35 ?
Li5 Li4 3.130(14) 28 ?
Li5 Li4 3.130(14) 9 ?
Li5 Li3 3.32(3) 79 ?
Li6 Li12 2.81(2) 4 ?
Li6 Li12 2.81(2) . ?
Li6 Li2 2.85(3) 8_655 ?
Li6 Li2 2.85(3) 7_655 ?
Li6 Sn3 2.897(18) 3_646 ?
Li6 Sn3 2.897(18) 2_664 ?
Li6 Li4 3.19(3) 5 ?
Li6 Li4 3.19(3) 6 ?
Li6 Li1 3.216(11) 4 ?
Li6 Li1 3.216(11) 11 ?
Li7 Li9 2.78(3) 4_566 ?
Li7 Li9 2.78(3) 3_656 ?
Li7 Li9 2.78(3) 2_665 ?
Li7 Li3 2.78(3) 57 ?
Li7 Li3 2.78(3) 73 ?
Li7 Li3 2.78(3) 29 ?
Li7 Sn1 2.8887(17) 26_655 ?
Li7 Sn1 2.8887(17) 54_565 ?
Li7 Sn1 2.8887(17) 82_556 ?
Li7 Li7 3.15(6) 2_665 ?
Li7 Li7 3.15(6) 4_566 ?
Li7 Li7 3.15(6) 3_656 ?
Li8 Li10 2.90(2) 28_566 ?
Li8 Li10 2.90(2) 51_656 ?
Li8 Li10 2.90(2) 74_665 ?
Li8 Sn2 2.9018(19) 25 ?
Li8 Sn2 2.9018(19) 53 ?
Li8 Sn2 2.9018(19) 81 ?
Li8 Li2 3.05(3) 73 ?
Li8 Li2 3.05(3) 29 ?
Li8 Li2 3.05(3) 57 ?
Li8 Li3 3.39(3) 73 ?
Li8 Li3 3.39(3) 57 ?
Li8 Li3 3.39(3) 29 ?
Li9 Li7 2.78(3) 4_566 ?
Li9 Li7 2.78(3) 3_656 ?
Li9 Li7 2.78(3) 2_665 ?
Li9 Li3 2.842(16) 58 ?
Li9 Li3 2.842(16) 74 ?
Li9 Li3 2.842(16) 30 ?
Li9 Sn1 2.970(8) 25 ?
Li9 Sn1 2.970(8) 53 ?
Li9 Sn1 2.970(8) 81 ?
Li9 Li4 3.07(3) 74 ?
Li9 Li4 3.07(3) 58 ?
Li9 Li4 3.07(3) 30 ?
Li10 Li2 2.59(2) 10_656 ?
Li10 Li2 2.59(2) 6_566 ?
Li10 Li2 2.59(2) 2_665 ?
Li10 Li8 2.90(2) 28_566 ?
Li10 Li8 2.90(2) 51_656 ?
Li10 Li8 2.90(2) 74_665 ?
Li10 Sn2 2.987(7) 34_656 ?
Li10 Sn2 2.987(7) 78_566 ?
Li10 Sn2 2.987(7) 50_665 ?
Li10 Li1 3.43(2) 10_666 ?
Li10 Li1 3.43(2) 6_666 ?
Li11 Li5 2.80(2) 58 ?
Li11 Li5 2.80(2) 30 ?
Li11 Li5 2.80(2) 74 ?
Li11 Li11 2.83(5) 28 ?
Li11 Li11 2.83(5) 51 ?
Li11 Li11 2.83(5) 74 ?
Li11 Sn4 2.992(7) 74 ?
Li11 Sn4 2.992(7) 28 ?
Li11 Sn4 2.992(7) 51 ?
Li11 Li4 3.05(3) 74 ?
Li11 Li4 3.05(3) 58 ?
Li11 Li4 3.05(3) 30 ?
Li12 Li13 2.51(4) . ?
Li12 Li6 2.81(2) 9 ?
Li12 Li6 2.81(2) 5 ?
Li12 Li1 2.84(3) 9 ?
Li12 Li1 2.84(3) 5 ?
Li12 Sn3 3.10(2) 2_664 ?
Li12 Sn3 3.10(2) 3_646 ?
Li12 Sn3 3.10(2) 4_466 ?
Li13 Li12 2.51(4) 4 ?
Li13 Li12 2.51(4) 3 ?
Li13 Li12 2.51(4) 2 ?
Li13 Sn3 2.8469(12) 1_444 ?
Li13 Sn3 2.8469(12) 2_664 ?
Li13 Sn3 2.8469(12) 4_466 ?
Li13 Sn3 2.8469(12) 3_646 ?
Li13 Li6 3.37(3) 2 ?
Li13 Li6 3.37(3) 6 ?
Li13 Li6 3.37(3) 9 ?
Li13 Li6 3.37(3) 10 ?
